data_7158590
loop_
_publ_author_name
'Dai, Qing-Song'
'Li, Jun-Long'
'Wang, Qi-Wei'
'Yang, Si-Lin'
'Tao, Ying-Mao'
'He, Mei-Hao'
'Li, Qing-Zhu'
'Han, Bo'
'Zhang, Xiang'

_publ_section_title
;
 Sulphur ylide-mediated cyclopropanation and subsequent spirocyclopropane
 rearrangement reactions.
;
_journal_issue 17
_journal_name_full 'Organic &amp; biomolecular chemistry'
_journal_page_first 3486
_journal_page_last 3490
_journal_paper_doi 10.1039/d2ob00466f
_journal_volume 20
_journal_year 2022
_chemical_formula_moiety 'C30 H23 Cl N2 O3 S'
_chemical_formula_sum 'C30 H23 Cl N2 O3 S'
_chemical_formula_weight 527.01
_space_group_crystal_system monoclinic
_space_group_IT_number 14
_space_group_name_Hall '-P 2yn'
_space_group_name_H-M_alt 'P 1 21/n 1'
_atom_sites_solution_hydrogens geom
_atom_sites_solution_primary dual
_audit_creation_date 2021-04-21
_audit_creation_method
;
Olex2 1.3
(compiled 2020.11.12 svn.r5f609507 for OlexSys, GUI svn.r6272)
;
_audit_update_record
;
2021-10-28 deposited with the CCDC.	2022-03-14 downloaded from the CCDC.
;
_cell_angle_alpha 90
_cell_angle_beta 94.384(2)
_cell_angle_gamma 90
_cell_formula_units_Z 4
_cell_length_a 12.9731(6)
_cell_length_b 15.1155(6)
_cell_length_c 13.3582(6)
_cell_measurement_reflns_used 6063
_cell_measurement_temperature 298(2)
_cell_measurement_theta_max 23.439
_cell_measurement_theta_min 2.277
_cell_volume 2611.8(2)
_computing_cell_refinement 'SAINT V8.40B (?, 2016)'
_computing_data_reduction 'SAINT V8.40B (?, 2016)'
_computing_molecular_graphics 'Olex2 1.3 (Dolomanov et al., 2009)'
_computing_publication_material 'Olex2 1.3 (Dolomanov et al., 2009)'
_computing_structure_refinement 'SHELXL 2014/7 (Sheldrick, 2015)'
_computing_structure_solution 'SHELXT 2018/2 (Sheldrick, 2018)'
_diffrn_ambient_temperature 298.0
_diffrn_measured_fraction_theta_full 1.000
_diffrn_measured_fraction_theta_max 0.997
_diffrn_measurement_device_type 'Bruker APEX-II CCD'
_diffrn_measurement_method '\f and \w scans'
_diffrn_radiation_type MoK\a
_diffrn_radiation_wavelength 0.71073
_diffrn_reflns_av_R_equivalents 0.1401
_diffrn_reflns_av_unetI/netI 0.0652
_diffrn_reflns_Laue_measured_fraction_full 1.000
_diffrn_reflns_Laue_measured_fraction_max 0.997
_diffrn_reflns_limit_h_max 16
_diffrn_reflns_limit_h_min -16
_diffrn_reflns_limit_k_max 19
_diffrn_reflns_limit_k_min -18
_diffrn_reflns_limit_l_max 17
_diffrn_reflns_limit_l_min -17
_diffrn_reflns_number 57430
_diffrn_reflns_point_group_measured_fraction_full 1.000
_diffrn_reflns_point_group_measured_fraction_max 0.997
_diffrn_reflns_theta_full 25.242
_diffrn_reflns_theta_max 27.545
_diffrn_reflns_theta_min 2.038
_diffrn_source_current 1.4
_diffrn_source_power 0.07
_diffrn_source_voltage 50.0
_diffrn_standards_number 0
_exptl_absorpt_coefficient_mu 0.261
_exptl_absorpt_correction_T_max 0.7456
_exptl_absorpt_correction_T_min 0.7011
_exptl_absorpt_correction_type multi-scan
_exptl_absorpt_process_details
;
SADABS-2016/2 (Bruker,2016/2) was used for absorption correction.
wR2(int) was 0.1236 before and 0.0715 after correction.
The Ratio of minimum to maximum transmission is 0.9403.
The \l/2 correction factor is Not present.
;
_exptl_crystal_colour 'clear yellowish yellow'
_exptl_crystal_colour_lustre clear
_exptl_crystal_colour_modifier yellowish
_exptl_crystal_colour_primary yellow
_exptl_crystal_density_diffrn 1.340
_exptl_crystal_description block
_exptl_crystal_F_000 1096
_exptl_crystal_size_max 0.35
_exptl_crystal_size_mid 0.18
_exptl_crystal_size_min 0.11
_refine_diff_density_max 0.198
_refine_diff_density_min -0.357
_refine_diff_density_rms 0.044
_refine_ls_extinction_method none
_refine_ls_goodness_of_fit_ref 1.013
_refine_ls_hydrogen_treatment constr
_refine_ls_matrix_type full
_refine_ls_number_parameters 335
_refine_ls_number_reflns 6009
_refine_ls_number_restraints 0
_refine_ls_restrained_S_all 1.013
_refine_ls_R_factor_all 0.1145
_refine_ls_R_factor_gt 0.0518
_refine_ls_shift/su_max 0.000
_refine_ls_shift/su_mean 0.000
_refine_ls_structure_factor_coef Fsqd
_refine_ls_weighting_details 'w=1/[\s^2^(Fo^2^)+(0.0487P)^2^+0.7447P] where P=(Fo^2^+2Fc^2^)/3'
_refine_ls_weighting_scheme calc
_refine_ls_wR_factor_gt 0.1069
_refine_ls_wR_factor_ref 0.1301
_reflns_Friedel_coverage 0.000
_reflns_number_gt 3428
_reflns_number_total 6009
_reflns_threshold_expression 'I > 2\s(I)'
_cod_data_source_file d2ob00466f2.cif
_cod_data_source_block mo_ljl_dss_210421_0m_a
_cod_depositor_comments 'Adding full bibliography for 7158590--7158592.cif.'
_cod_database_code 7158590
_shelx_shelxl_version_number 2014/7
_shelx_space_group_comment
;
The symmetry employed for this shelxl refinement is uniquely defined
by the following loop, which should always be used as a source of
symmetry information in preference to the above space-group names.
They are only intended as comments.
;
_shelx_estimated_absorpt_t_max 0.972
_shelx_estimated_absorpt_t_min 0.914
_olex2_refinement_description
;
1. Fixed Uiso
 At 1.2 times of:
  All C(H) groups, All N(H) groups
 At 1.5 times of:
  All C(H,H,H) groups
2.a Ternary CH refined with riding coordinates:
 C6(H6), C18(H18)
2.b Aromatic/amide H refined with riding coordinates:
 N4(H4), C30(H30), C2(H2), C29(H29), C8(H8), C9(H9), C14(H14), C15(H15),
 C16(H16), C17(H17), C20(H20), C21(H21), C22(H22), C24(H24), C25(H25), C26(H26),
  C27(H27), C28(H28)
2.c Idealised Me refined as rotating group:
 C11(H11A,H11B,H11C)
;
_olex2_submission_special_instructions 'No special instructions were received'

loop_
_space_group_symop_operation_xyz
'x, y, z'
'-x+1/2, y+1/2, -z+1/2'
'-x, -y, -z'
'x-1/2, -y-1/2, z-1/2'

loop_
_atom_site_label
_atom_site_type_symbol
_atom_site_fract_x
_atom_site_fract_y
_atom_site_fract_z
_atom_site_U_iso_or_equiv
_atom_site_adp_type
_atom_site_occupancy
_atom_site_site_symmetry_order
_atom_site_calc_flag
_atom_site_refinement_flags_posn
_atom_site_refinement_flags_adp
_atom_site_refinement_flags_occupancy
_atom_site_disorder_assembly
_atom_site_disorder_group
Cl1 Cl 0.65315(8) 0.58225(7) 0.02503(7) 0.1037(4) Uani 1 1 d . . . . .
S1 S 0.51393(5) 0.31453(4) 0.36264(4) 0.04007(17) Uani 1 1 d . . . . .
O1 O 0.58431(13) 0.32077(11) 0.45031(12) 0.0531(4) Uani 1 1 d . . . . .
O2 O 0.19776(14) 0.68173(11) 0.34585(13) 0.0570(5) Uani 1 1 d . . . . .
O3 O 0.44670(13) 0.23872(10) 0.35394(12) 0.0499(4) Uani 1 1 d . . . . .
C1 C 0.30725(17) 0.49872(14) 0.28450(16) 0.0365(5) Uani 1 1 d . . . . .
N2 N 0.44982(15) 0.40685(12) 0.35535(14) 0.0416(5) Uani 1 1 d . . . . .
C3 C 0.58542(17) 0.31760(14) 0.25605(16) 0.0383(5) Uani 1 1 d . . . . .
N4 N 0.30681(15) 0.35182(12) 0.24790(14) 0.0462(5) Uani 1 1 d . . . . .
H4 H 0.3248 0.2973 0.2436 0.055 Uiso 1 1 calc R U . . .
C30 C 0.0625(3) 0.5474(4) 0.6424(3) 0.1123(17) Uani 1 1 d . . . . .
H30 H 0.0230 0.5320 0.6949 0.135 Uiso 1 1 calc R U . . .
C2 C 0.0658(3) 0.6326(4) 0.6126(3) 0.1034(14) Uani 1 1 d . . . . .
H2 H 0.0309 0.6758 0.6464 0.124 Uiso 1 1 calc R U . . .
C29 C 0.1204(2) 0.6557(2) 0.5330(2) 0.0677(8) Uani 1 1 d . . . . .
H29 H 0.1205 0.7141 0.5112 0.081 Uiso 1 1 calc R U . . .
C4 C 0.17548(18) 0.59220(16) 0.48481(17) 0.0443(6) Uani 1 1 d . . . . .
C5 C 0.22907(18) 0.61923(14) 0.39646(17) 0.0385(5) Uani 1 1 d . . . . .
C6 C 0.32144(17) 0.56780(13) 0.36894(16) 0.0370(5) Uani 1 1 d . . . . .
H6 H 0.3719 0.5527 0.4247 0.044 Uiso 1 1 calc R U . . .
C7 C 0.36332(18) 0.41342(14) 0.29947(17) 0.0382(5) Uani 1 1 d . . . . .
C8 C 0.6716(2) 0.37107(18) 0.2561(2) 0.0581(7) Uani 1 1 d . . . . .
H8 H 0.6934 0.4037 0.3128 0.070 Uiso 1 1 calc R U . . .
C9 C 0.7250(2) 0.3755(2) 0.1711(2) 0.0686(8) Uani 1 1 d . . . . .
H9 H 0.7834 0.4112 0.1712 0.082 Uiso 1 1 calc R U . . .
C10 C 0.6940(2) 0.3282(2) 0.0857(2) 0.0587(7) Uani 1 1 d . . . . .
C11 C 0.7542(3) 0.3338(3) -0.0064(2) 0.0960(12) Uani 1 1 d . . . . .
H11A H 0.7164 0.3047 -0.0615 0.144 Uiso 1 1 calc R U . . .
H11B H 0.8201 0.3055 0.0069 0.144 Uiso 1 1 calc R U . . .
H11C H 0.7645 0.3948 -0.0232 0.144 Uiso 1 1 calc R U . . .
C12 C 0.21466(18) 0.38713(15) 0.20168(17) 0.0431(6) Uani 1 1 d . . . . .
C13 C 0.21072(17) 0.47700(15) 0.22308(16) 0.0381(5) Uani 1 1 d . . . . .
C14 C 0.12819(19) 0.52687(16) 0.18354(17) 0.0454(6) Uani 1 1 d . . . . .
H14 H 0.1247 0.5872 0.1967 0.055 Uiso 1 1 calc R U . . .
C15 C 0.0505(2) 0.48522(19) 0.12381(19) 0.0555(7) Uani 1 1 d . . . . .
H15 H -0.0059 0.5178 0.0972 0.067 Uiso 1 1 calc R U . . .
C16 C 0.0563(2) 0.39578(19) 0.1035(2) 0.0618(8) Uani 1 1 d . . . . .
H16 H 0.0036 0.3690 0.0632 0.074 Uiso 1 1 calc R U . . .
C17 C 0.1388(2) 0.34538(18) 0.1420(2) 0.0578(7) Uani 1 1 d . . . . .
H17 H 0.1428 0.2853 0.1279 0.069 Uiso 1 1 calc R U . . .
C18 C 0.36466(18) 0.58649(14) 0.27192(17) 0.0406(5) Uani 1 1 d . . . . .
H18 H 0.3227 0.6293 0.2316 0.049 Uiso 1 1 calc R U . . .
C19 C 0.47679(19) 0.59492(15) 0.25689(18) 0.0444(6) Uani 1 1 d . . . . .
C20 C 0.5467(2) 0.6242(2) 0.3327(2) 0.0657(8) Uani 1 1 d . . . . .
H20 H 0.5255 0.6335 0.3968 0.079 Uiso 1 1 calc R U . . .
C21 C 0.6478(2) 0.6397(2) 0.3135(3) 0.0881(11) Uani 1 1 d . . . . .
H21 H 0.6944 0.6588 0.3653 0.106 Uiso 1 1 calc R U . . .
C22 C 0.6813(2) 0.6276(2) 0.2193(3) 0.0798(10) Uani 1 1 d . . . . .
H22 H 0.7495 0.6391 0.2067 0.096 Uiso 1 1 calc R U . . .
C23 C 0.6117(2) 0.59808(18) 0.1446(2) 0.0641(8) Uani 1 1 d . . . . .
C24 C 0.5107(2) 0.58149(17) 0.1622(2) 0.0550(7) Uani 1 1 d . . . . .
H24 H 0.4648 0.5612 0.1104 0.066 Uiso 1 1 calc R U . . .
C25 C 0.1166(3) 0.4836(3) 0.5963(3) 0.0970(12) Uani 1 1 d . . . . .
H25 H 0.1141 0.4251 0.6177 0.116 Uiso 1 1 calc R U . . .
C26 C 0.1753(2) 0.50624(19) 0.5171(2) 0.0649(8) Uani 1 1 d . . . . .
H26 H 0.2138 0.4635 0.4865 0.078 Uiso 1 1 calc R U . . .
C27 C 0.5530(2) 0.27042(18) 0.17155(19) 0.0544(7) Uani 1 1 d . . . . .
H27 H 0.4947 0.2347 0.1710 0.065 Uiso 1 1 calc R U . . .
C28 C 0.6080(2) 0.2767(2) 0.0874(2) 0.0660(8) Uani 1 1 d . . . . .
H28 H 0.5858 0.2448 0.0303 0.079 Uiso 1 1 calc R U . . .

loop_
_atom_site_aniso_label
_atom_site_aniso_U_11
_atom_site_aniso_U_22
_atom_site_aniso_U_33
_atom_site_aniso_U_23
_atom_site_aniso_U_13
_atom_site_aniso_U_12
Cl1 0.1047(8) 0.1239(8) 0.0904(7) 0.0069(5) 0.0580(6) -0.0039(6)
S1 0.0423(3) 0.0398(3) 0.0384(3) -0.0016(3) 0.0052(3) 0.0011(3)
O1 0.0564(11) 0.0632(11) 0.0382(9) -0.0004(8) -0.0064(8) 0.0071(9)
O2 0.0678(12) 0.0438(10) 0.0603(11) 0.0131(9) 0.0101(9) 0.0160(9)
O3 0.0535(11) 0.0404(9) 0.0572(11) 0.0005(8) 0.0121(8) -0.0067(8)
C1 0.0377(13) 0.0359(12) 0.0366(12) -0.0037(10) 0.0061(10) -0.0020(10)
N2 0.0403(12) 0.0384(11) 0.0455(12) -0.0082(8) 0.0006(10) 0.0006(8)
C3 0.0361(13) 0.0396(12) 0.0393(13) -0.0015(10) 0.0046(10) 0.0037(10)
N4 0.0455(12) 0.0354(10) 0.0568(13) -0.0123(9) -0.0026(10) 0.0000(9)
C30 0.062(2) 0.221(6) 0.055(2) 0.017(3) 0.0176(18) -0.026(3)
C2 0.071(2) 0.183(5) 0.058(2) -0.009(3) 0.0179(19) 0.022(3)
C29 0.0563(18) 0.096(2) 0.0510(17) -0.0085(15) 0.0081(14) 0.0160(16)
C4 0.0384(14) 0.0544(15) 0.0395(14) -0.0011(11) -0.0019(11) -0.0026(11)
C5 0.0447(14) 0.0340(12) 0.0367(13) -0.0043(10) 0.0024(11) -0.0021(10)
C6 0.0395(13) 0.0366(12) 0.0347(12) -0.0044(9) 0.0017(10) -0.0005(10)
C7 0.0393(14) 0.0386(13) 0.0377(13) -0.0057(10) 0.0080(11) -0.0029(10)
C8 0.0527(17) 0.0706(18) 0.0513(16) -0.0050(13) 0.0050(13) -0.0174(14)
C9 0.0490(17) 0.092(2) 0.066(2) 0.0067(17) 0.0127(15) -0.0183(16)
C10 0.0441(16) 0.086(2) 0.0470(16) 0.0120(15) 0.0105(13) 0.0115(14)
C11 0.071(2) 0.162(4) 0.059(2) 0.016(2) 0.0289(17) 0.001(2)
C12 0.0421(14) 0.0445(14) 0.0424(14) -0.0047(11) 0.0020(11) -0.0028(11)
C13 0.0366(13) 0.0438(13) 0.0345(12) -0.0010(10) 0.0066(10) -0.0043(10)
C14 0.0468(15) 0.0507(14) 0.0390(14) 0.0014(11) 0.0047(11) 0.0001(12)
C15 0.0461(16) 0.075(2) 0.0447(15) 0.0039(13) -0.0034(12) 0.0009(14)
C16 0.0516(18) 0.073(2) 0.0586(18) -0.0090(14) -0.0091(14) -0.0103(15)
C17 0.0540(17) 0.0546(16) 0.0631(18) -0.0135(13) -0.0066(14) -0.0069(13)
C18 0.0447(14) 0.0364(12) 0.0410(13) -0.0003(10) 0.0044(11) -0.0039(10)
C19 0.0459(15) 0.0391(13) 0.0491(15) -0.0024(11) 0.0091(12) -0.0059(11)
C20 0.0531(18) 0.083(2) 0.0613(18) -0.0158(15) 0.0075(15) -0.0165(15)
C21 0.058(2) 0.109(3) 0.097(3) -0.024(2) 0.0055(19) -0.0275(19)
C22 0.0516(19) 0.087(2) 0.104(3) 0.000(2) 0.0249(19) -0.0180(17)
C23 0.0615(19) 0.0635(18) 0.070(2) 0.0066(15) 0.0260(16) -0.0068(15)
C24 0.0555(17) 0.0576(16) 0.0534(16) -0.0009(12) 0.0134(13) -0.0087(13)
C25 0.099(3) 0.115(3) 0.076(3) 0.033(2) 0.007(2) -0.042(2)
C26 0.070(2) 0.0686(19) 0.0564(18) 0.0122(14) 0.0093(15) -0.0166(15)
C27 0.0446(15) 0.0685(17) 0.0513(16) -0.0157(13) 0.0105(12) -0.0114(13)
C28 0.0550(18) 0.096(2) 0.0478(16) -0.0177(15) 0.0105(14) -0.0061(16)

loop_
_atom_type_symbol
_atom_type_description
_atom_type_scat_dispersion_real
_atom_type_scat_dispersion_imag
_atom_type_scat_source
C C 0.0033 0.0016 'International Tables Vol C Tables 4.2.6.8 and 6.1.1.4'
H H 0.0000 0.0000 'International Tables Vol C Tables 4.2.6.8 and 6.1.1.4'
Cl Cl 0.1484 0.1585 'International Tables Vol C Tables 4.2.6.8 and 6.1.1.4'
N N 0.0061 0.0033 'International Tables Vol C Tables 4.2.6.8 and 6.1.1.4'
O O 0.0106 0.0060 'International Tables Vol C Tables 4.2.6.8 and 6.1.1.4'
S S 0.1246 0.1234 'International Tables Vol C Tables 4.2.6.8 and 6.1.1.4'

loop_
_geom_angle_atom_site_label_1
_geom_angle_atom_site_label_2
_geom_angle_atom_site_label_3
_geom_angle
_geom_angle_site_symmetry_1
_geom_angle_site_symmetry_3
_geom_angle_publ_flag
O1 S1 O3 117.59(10) . . ?
O1 S1 N2 106.51(10) . . ?
O1 S1 C3 108.53(11) . . ?
O3 S1 N2 112.02(10) . . ?
O3 S1 C3 108.02(10) . . ?
N2 S1 C3 103.19(10) . . ?
C7 C1 C6 117.41(19) . . ?
C7 C1 C18 121.82(19) . . ?
C13 C1 C6 127.29(19) . . ?
C13 C1 C7 105.47(18) . . ?
C13 C1 C18 121.82(19) . . ?
C18 C1 C6 57.47(14) . . ?
C7 N2 S1 120.97(16) . . ?
C8 C3 S1 119.52(18) . . ?
C27 C3 S1 120.31(18) . . ?
C27 C3 C8 120.1(2) . . ?
C7 N4 H4 124.0 . . ?
C7 N4 C12 111.97(19) . . ?
C12 N4 H4 124.0 . . ?
C2 C30 H30 119.6 . . ?
C2 C30 C25 120.8(4) . . ?
C25 C30 H30 119.6 . . ?
C30 C2 H2 119.9 . . ?
C30 C2 C29 120.2(4) . . ?
C29 C2 H2 119.9 . . ?
C2 C29 H29 119.9 . . ?
C2 C29 C4 120.1(3) . . ?
C4 C29 H29 119.9 . . ?
C29 C4 C5 118.2(2) . . ?
C26 C4 C29 119.9(3) . . ?
C26 C4 C5 121.9(2) . . ?
O2 C5 C4 120.3(2) . . ?
O2 C5 C6 120.5(2) . . ?
C4 C5 C6 119.2(2) . . ?
C1 C6 H6 115.8 . . ?
C5 C6 C1 118.64(19) . . ?
C5 C6 H6 115.8 . . ?
C18 C6 C1 61.23(14) . . ?
C18 C6 C5 118.7(2) . . ?
C18 C6 H6 115.8 . . ?
N2 C7 C1 122.30(19) . . ?
N2 C7 N4 130.8(2) . . ?
N4 C7 C1 106.9(2) . . ?
C3 C8 H8 120.4 . . ?
C9 C8 C3 119.1(2) . . ?
C9 C8 H8 120.4 . . ?
C8 C9 H9 119.2 . . ?
C8 C9 C10 121.6(3) . . ?
C10 C9 H9 119.2 . . ?
C9 C10 C11 120.6(3) . . ?
C28 C10 C9 118.0(2) . . ?
C28 C10 C11 121.4(3) . . ?
C10 C11 H11A 109.5 . . ?
C10 C11 H11B 109.5 . . ?
C10 C11 H11C 109.5 . . ?
H11A C11 H11B 109.5 . . ?
H11A C11 H11C 109.5 . . ?
H11B C11 H11C 109.5 . . ?
C13 C12 N4 108.9(2) . . ?
C17 C12 N4 128.9(2) . . ?
C17 C12 C13 122.2(2) . . ?
C12 C13 C1 106.7(2) . . ?
C14 C13 C1 133.6(2) . . ?
C14 C13 C12 119.6(2) . . ?
C13 C14 H14 120.7 . . ?
C13 C14 C15 118.7(2) . . ?
C15 C14 H14 120.7 . . ?
C14 C15 H15 119.7 . . ?
C16 C15 C14 120.6(3) . . ?
C16 C15 H15 119.7 . . ?
C15 C16 H16 119.4 . . ?
C17 C16 C15 121.3(3) . . ?
C17 C16 H16 119.4 . . ?
C12 C17 C16 117.6(2) . . ?
C12 C17 H17 121.2 . . ?
C16 C17 H17 121.2 . . ?
C1 C18 H18 112.1 . . ?
C6 C18 C1 61.30(14) . . ?
C6 C18 H18 112.1 . . ?
C6 C18 C19 125.1(2) . . ?
C19 C18 C1 125.11(19) . . ?
C19 C18 H18 112.1 . . ?
C20 C19 C18 121.5(2) . . ?
C20 C19 C24 118.7(2) . . ?
C24 C19 C18 119.5(2) . . ?
C19 C20 H20 120.0 . . ?
C21 C20 C19 120.0(3) . . ?
C21 C20 H20 120.0 . . ?
C20 C21 H21 119.3 . . ?
C22 C21 C20 121.4(3) . . ?
C22 C21 H21 119.3 . . ?
C21 C22 H22 120.9 . . ?
C23 C22 C21 118.3(3) . . ?
C23 C22 H22 120.9 . . ?
C22 C23 Cl1 118.8(2) . . ?
C22 C23 C24 121.3(3) . . ?
C24 C23 Cl1 119.9(3) . . ?
C19 C24 H24 119.9 . . ?
C23 C24 C19 120.2(3) . . ?
C23 C24 H24 119.9 . . ?
C30 C25 H25 120.1 . . ?
C30 C25 C26 119.8(4) . . ?
C26 C25 H25 120.1 . . ?
C4 C26 C25 119.1(3) . . ?
C4 C26 H26 120.4 . . ?
C25 C26 H26 120.4 . . ?
C3 C27 H27 120.4 . . ?
C3 C27 C28 119.3(2) . . ?
C28 C27 H27 120.4 . . ?
C10 C28 C27 121.9(3) . . ?
C10 C28 H28 119.1 . . ?
C27 C28 H28 119.1 . . ?

loop_
_geom_bond_atom_site_label_1
_geom_bond_atom_site_label_2
_geom_bond_distance
_geom_bond_site_symmetry_2
_geom_bond_publ_flag
Cl1 C23 1.740(3) . ?
S1 O1 1.4319(17) . ?
S1 O3 1.4395(16) . ?
S1 N2 1.6236(19) . ?
S1 C3 1.758(2) . ?
O2 C5 1.213(3) . ?
C1 C6 1.538(3) . ?
C1 C7 1.486(3) . ?
C1 C13 1.481(3) . ?
C1 C18 1.537(3) . ?
N2 C7 1.303(3) . ?
C3 C8 1.380(3) . ?
C3 C27 1.374(3) . ?
N4 H4 0.8600 . ?
N4 C7 1.342(3) . ?
N4 C12 1.408(3) . ?
C30 H30 0.9300 . ?
C30 C2 1.350(6) . ?
C30 C25 1.367(6) . ?
C2 H2 0.9300 . ?
C2 C29 1.367(4) . ?
C29 H29 0.9300 . ?
C29 C4 1.384(4) . ?
C4 C5 1.473(3) . ?
C4 C26 1.369(3) . ?
C5 C6 1.498(3) . ?
C6 H6 0.9800 . ?
C6 C18 1.478(3) . ?
C8 H8 0.9300 . ?
C8 C9 1.376(4) . ?
C9 H9 0.9300 . ?
C9 C10 1.379(4) . ?
C10 C11 1.509(4) . ?
C10 C28 1.362(4) . ?
C11 H11A 0.9600 . ?
C11 H11B 0.9600 . ?
C11 H11C 0.9600 . ?
C12 C13 1.390(3) . ?
C12 C17 1.372(3) . ?
C13 C14 1.381(3) . ?
C14 H14 0.9300 . ?
C14 C15 1.387(3) . ?
C15 H15 0.9300 . ?
C15 C16 1.382(4) . ?
C16 H16 0.9300 . ?
C16 C17 1.380(4) . ?
C17 H17 0.9300 . ?
C18 H18 0.9800 . ?
C18 C19 1.489(3) . ?
C19 C20 1.380(4) . ?
C19 C24 1.385(3) . ?
C20 H20 0.9300 . ?
C20 C21 1.375(4) . ?
C21 H21 0.9300 . ?
C21 C22 1.374(4) . ?
C22 H22 0.9300 . ?
C22 C23 1.368(4) . ?
C23 C24 1.372(4) . ?
C24 H24 0.9300 . ?
C25 H25 0.9300 . ?
C25 C26 1.393(4) . ?
C26 H26 0.9300 . ?
C27 H27 0.9300 . ?
C27 C28 1.380(3) . ?
C28 H28 0.9300 . ?

loop_
_geom_torsion_atom_site_label_1
_geom_torsion_atom_site_label_2
_geom_torsion_atom_site_label_3
_geom_torsion_atom_site_label_4
_geom_torsion
_geom_torsion_site_symmetry_1
_geom_torsion_site_symmetry_2
_geom_torsion_site_symmetry_3
_geom_torsion_site_symmetry_4
_geom_torsion_publ_flag
Cl1 C23 C24 C19 -179.2(2) . . . . ?
S1 N2 C7 C1 -174.84(15) . . . . ?
S1 N2 C7 N4 6.6(3) . . . . ?
S1 C3 C8 C9 -177.7(2) . . . . ?
S1 C3 C27 C28 177.4(2) . . . . ?
O1 S1 N2 C7 -162.61(18) . . . . ?
O1 S1 C3 C8 -36.7(2) . . . . ?
O1 S1 C3 C27 146.4(2) . . . . ?
O2 C5 C6 C1 -79.4(3) . . . . ?
O2 C5 C6 C18 -8.4(3) . . . . ?
O3 S1 N2 C7 -32.8(2) . . . . ?
O3 S1 C3 C8 -165.2(2) . . . . ?
O3 S1 C3 C27 17.9(2) . . . . ?
C1 C6 C18 C19 -114.6(2) . . . . ?
C1 C13 C14 C15 176.8(2) . . . . ?
C1 C18 C19 C20 -106.1(3) . . . . ?
C1 C18 C19 C24 80.4(3) . . . . ?
N2 S1 C3 C8 76.0(2) . . . . ?
N2 S1 C3 C27 -100.9(2) . . . . ?
C3 S1 N2 C7 83.2(2) . . . . ?
C3 C8 C9 C10 0.5(4) . . . . ?
C3 C27 C28 C10 0.2(4) . . . . ?
N4 C12 C13 C1 1.2(2) . . . . ?
N4 C12 C13 C14 178.37(19) . . . . ?
N4 C12 C17 C16 -178.5(2) . . . . ?
C30 C2 C29 C4 -2.3(5) . . . . ?
C30 C25 C26 C4 -1.8(5) . . . . ?
C2 C30 C25 C26 -0.5(6) . . . . ?
C2 C29 C4 C5 177.2(3) . . . . ?
C2 C29 C4 C26 0.0(4) . . . . ?
C29 C4 C5 O2 -26.5(3) . . . . ?
C29 C4 C5 C6 154.5(2) . . . . ?
C29 C4 C26 C25 2.1(4) . . . . ?
C4 C5 C6 C1 99.6(2) . . . . ?
C4 C5 C6 C18 170.59(19) . . . . ?
C5 C4 C26 C25 -175.0(3) . . . . ?
C5 C6 C18 C1 -108.8(2) . . . . ?
C5 C6 C18 C19 136.5(2) . . . . ?
C6 C1 C7 N2 -27.8(3) . . . . ?
C6 C1 C7 N4 151.12(19) . . . . ?
C6 C1 C13 C12 -146.6(2) . . . . ?
C6 C1 C13 C14 36.8(4) . . . . ?
C6 C1 C18 C19 114.6(3) . . . . ?
C6 C18 C19 C20 -29.0(3) . . . . ?
C6 C18 C19 C24 157.4(2) . . . . ?
C7 C1 C6 C5 -139.1(2) . . . . ?
C7 C1 C6 C18 112.0(2) . . . . ?
C7 C1 C13 C12 -2.4(2) . . . . ?
C7 C1 C13 C14 -179.0(2) . . . . ?
C7 C1 C18 C6 -104.3(2) . . . . ?
C7 C1 C18 C19 10.3(3) . . . . ?
C7 N4 C12 C13 0.6(3) . . . . ?
C7 N4 C12 C17 178.8(2) . . . . ?
C8 C3 C27 C28 0.5(4) . . . . ?
C8 C9 C10 C11 -179.6(3) . . . . ?
C8 C9 C10 C28 0.2(4) . . . . ?
C9 C10 C28 C27 -0.5(4) . . . . ?
C11 C10 C28 C27 179.3(3) . . . . ?
C12 N4 C7 C1 -2.1(2) . . . . ?
C12 N4 C7 N2 176.6(2) . . . . ?
C12 C13 C14 C15 0.6(3) . . . . ?
C13 C1 C6 C5 1.4(3) . . . . ?
C13 C1 C6 C18 -107.5(2) . . . . ?
C13 C1 C7 N2 -176.2(2) . . . . ?
C13 C1 C7 N4 2.7(2) . . . . ?
C13 C1 C18 C6 116.7(2) . . . . ?
C13 C1 C18 C19 -128.7(2) . . . . ?
C13 C12 C17 C16 -0.5(4) . . . . ?
C13 C14 C15 C16 -0.6(4) . . . . ?
C14 C15 C16 C17 0.1(4) . . . . ?
C15 C16 C17 C12 0.5(4) . . . . ?
C17 C12 C13 C1 -177.2(2) . . . . ?
C17 C12 C13 C14 0.0(3) . . . . ?
C18 C1 C6 C5 108.9(2) . . . . ?
C18 C1 C7 N2 39.2(3) . . . . ?
C18 C1 C7 N4 -141.9(2) . . . . ?
C18 C1 C13 C12 142.3(2) . . . . ?
C18 C1 C13 C14 -34.4(3) . . . . ?
C18 C19 C20 C21 -173.5(3) . . . . ?
C18 C19 C24 C23 173.1(2) . . . . ?
C19 C20 C21 C22 0.7(5) . . . . ?
C20 C19 C24 C23 -0.7(4) . . . . ?
C20 C21 C22 C23 -1.0(5) . . . . ?
C21 C22 C23 Cl1 -179.9(3) . . . . ?
C21 C22 C23 C24 0.5(5) . . . . ?
C22 C23 C24 C19 0.4(4) . . . . ?
C24 C19 C20 C21 0.2(4) . . . . ?
C25 C30 C2 C29 2.5(6) . . . . ?
C26 C4 C5 O2 150.7(3) . . . . ?
C26 C4 C5 C6 -28.3(3) . . . . ?
C27 C3 C8 C9 -0.8(4) . . . . ?
